data_7213557
loop_
_publ_author_name
'Cheng, Xiao-Jie'
'Ji, Ning-Ning'
'Zhao, Yi'
'Liang, Li-Li'
'Xiao, Xin'
'Zhang, Yun-Qian'
'Xue, Sai-Feng'
'Zhu, Qian-Jiang'
'Tao, Zhu'

_publ_section_title
;
 [CdCl4]2&#x2212; anion-induced coordination of Ln3+ to cucurbit[8]uril
 and the formation of supramolecular self-assemblies: potential
 application in isolation of light lanthanides
;
_journal_issue 2
_journal_name_full CrystEngComm
_journal_page_first 144
_journal_paper_doi 10.1039/c3ce41769g
_journal_volume 16
_journal_year 2014
_chemical_formula_sum 'C96 H235 Cl4 N64 O101 Tb'
_chemical_formula_weight 4203.20
_chemical_name_systematic
;
 ?
;
_space_group_IT_number 88
_symmetry_cell_setting tetragonal
_symmetry_space_group_name_Hall '-I 4ad'
_symmetry_space_group_name_H-M 'I 41/a :2'
_atom_sites_solution_hydrogens geom
_atom_sites_solution_primary direct
_atom_sites_solution_secondary difmap
_audit_creation_method SHELXL-97
_cell_angle_alpha 90.00
_cell_angle_beta 90.00
_cell_angle_gamma 90.00
_cell_formula_units_Z 4
_cell_length_a 28.3123(19)
_cell_length_b 28.3123(19)
_cell_length_c 21.934(3)
_cell_measurement_temperature 223(2)
_cell_volume 17582(3)
_computing_structure_refinement 'SHELXL-97 (Sheldrick, 1997)'
_diffrn_ambient_temperature 223(2)
_diffrn_measured_fraction_theta_full 1.000
_diffrn_measured_fraction_theta_max 1.000
_diffrn_measurement_device_type 'Bruker Smart Apex2 CCD Detector'
_diffrn_measurement_method '\f and \w scan'
_diffrn_radiation_monochromator graphite
_diffrn_radiation_source 'fine-focus sealed tube'
_diffrn_radiation_type MoK\a
_diffrn_radiation_wavelength 0.71073
_diffrn_reflns_av_R_equivalents 0.0859
_diffrn_reflns_av_sigmaI/netI 0.0588
_diffrn_reflns_limit_h_max 31
_diffrn_reflns_limit_h_min -33
_diffrn_reflns_limit_k_max 33
_diffrn_reflns_limit_k_min -33
_diffrn_reflns_limit_l_max 26
_diffrn_reflns_limit_l_min -26
_diffrn_reflns_number 57536
_diffrn_reflns_theta_full 24.99
_diffrn_reflns_theta_max 24.99
_diffrn_reflns_theta_min 1.17
_exptl_absorpt_coefficient_mu 0.589
_exptl_absorpt_correction_T_max 0.9273
_exptl_absorpt_correction_T_min 0.8863
_exptl_absorpt_correction_type multi-scan
_exptl_absorpt_process_details 'SADABS (Bruker, 2008)'
_exptl_crystal_colour colorless
_exptl_crystal_density_diffrn 1.588
_exptl_crystal_density_method 'not measured'
_exptl_crystal_description prism
_exptl_crystal_F_000 8800
_exptl_crystal_size_max 0.21
_exptl_crystal_size_mid 0.15
_exptl_crystal_size_min 0.13
_platon_squeeze_details
;
;
_refine_diff_density_max 1.045
_refine_diff_density_min -0.535
_refine_diff_density_rms 0.077
_refine_ls_extinction_method none
_refine_ls_goodness_of_fit_ref 1.038
_refine_ls_hydrogen_treatment constr
_refine_ls_matrix_type full
_refine_ls_number_parameters 480
_refine_ls_number_reflns 7734
_refine_ls_number_restraints 0
_refine_ls_restrained_S_all 1.038
_refine_ls_R_factor_all 0.1109
_refine_ls_R_factor_gt 0.0791
_refine_ls_shift/su_max 0.004
_refine_ls_shift/su_mean 0.000
_refine_ls_structure_factor_coef Fsqd
_refine_ls_weighting_details 'calc w=1/[\s^2^(Fo^2^)+(0.1538P)^2^+0.0000P] where P=(Fo^2^+2Fc^2^)/3'
_refine_ls_weighting_scheme calc
_refine_ls_wR_factor_gt 0.2312
_refine_ls_wR_factor_ref 0.2506
_reflns_number_gt 4921
_reflns_number_total 7734
_reflns_threshold_expression >2sigma(I)
_cod_data_source_file c3ce41769g.txt
_cod_data_source_block complex6
_cod_original_sg_symbol_H-M 'I 41/a'
_cod_database_code 7213557

loop_
_symmetry_equiv_pos_as_xyz
'x, y, z'
'-x+1/2, -y, z+1/2'
'-y+3/4, x+1/4, z+1/4'
'y+3/4, -x+3/4, z+3/4'
'x+1/2, y+1/2, z+1/2'
'-x+1, -y+1/2, z+1'
'-y+5/4, x+3/4, z+3/4'
'y+5/4, -x+5/4, z+5/4'
'-x, -y, -z'
'x-1/2, y, -z-1/2'
'y-3/4, -x-1/4, -z-1/4'
'-y-3/4, x-3/4, -z-3/4'
'-x+1/2, -y+1/2, -z+1/2'
'x, y+1/2, -z'
'y-1/4, -x+1/4, -z+1/4'
'-y-1/4, x-1/4, -z-1/4'

loop_
_atom_site_label
_atom_site_type_symbol
_atom_site_fract_x
_atom_site_fract_y
_atom_site_fract_z
_atom_site_U_iso_or_equiv
_atom_site_adp_type
_atom_site_occupancy
_atom_site_symmetry_multiplicity
_atom_site_calc_flag
_atom_site_refinement_flags
_atom_site_disorder_group
Cl1 Cl 1.0000 1.2500 -0.27927(15) 0.162(2) Uani 0.80 2 d SP .
Cl2 Cl 0.99648(14) 1.21522(11) -0.38105(12) 0.1054(12) Uani 0.60 1 d P .
Tb1 Tb 0.95977(4) 1.20967(4) 0.10094(6) 0.0510(4) Uani 0.1880(6) 1 d P 1
Tb2 Tb 1.0000 1.2500 0.05227(11) 0.0443(9) Uani 0.1240(12) 2 d SP 2
O1W O 0.9524(5) 1.2835(6) 0.0386(9) 0.211(8) Uani 0.50 1 d P .
O2W O 0.9943(5) 1.1449(5) 0.0983(8) 0.189(6) Uani 0.50 1 d P .
C1 C 1.02548(15) 1.16244(14) -0.1596(2) 0.0482(10) Uani 1 1 d . .
C2 C 1.00884(13) 1.12339(14) -0.25205(19) 0.0440(10) Uani 1 1 d . .
H2 H 1.0167 1.1366 -0.2926 0.053 Uiso 1 1 calc R .
C3 C 0.96316(13) 1.14542(15) -0.22593(18) 0.0428(9) Uani 1 1 d . .
H3 H 0.9498 1.1697 -0.2534 0.051 Uiso 1 1 calc R .
C4 C 0.95265(14) 1.06403(14) -0.23991(17) 0.0416(9) Uani 1 1 d . .
C5 C 0.94856(16) 1.19905(15) -0.1348(2) 0.0531(11) Uani 1 1 d . .
H5A H 0.9686 1.2177 -0.1075 0.064 Uiso 1 1 calc R .
H5B H 0.9339 1.2208 -0.1639 0.064 Uiso 1 1 calc R .
C6 C 0.88120(13) 1.11017(15) -0.21653(17) 0.0404(9) Uani 1 1 d . .
H6A H 0.8716 1.1361 -0.2433 0.048 Uiso 1 1 calc R .
H6B H 0.8664 1.0812 -0.2318 0.048 Uiso 1 1 calc R .
C7 C 0.90838(17) 1.18323(15) -0.0387(2) 0.0530(11) Uani 1 1 d . .
C8 C 0.86578(14) 1.16532(13) -0.12600(18) 0.0405(9) Uani 1 1 d . .
H8 H 0.8548 1.1908 -0.1535 0.049 Uiso 1 1 calc R .
C9 C 0.83347(15) 1.15995(13) -0.07087(17) 0.0436(9) Uani 1 1 d . .
H9 H 0.8060 1.1816 -0.0730 0.052 Uiso 1 1 calc R .
C10 C 0.83444(13) 1.08880(14) -0.12565(17) 0.0378(9) Uani 1 1 d . .
C11 C 0.8461(2) 1.18146(14) 0.04135(19) 0.0573(12) Uani 1 1 d . .
H11A H 0.8675 1.2033 0.0622 0.069 Uiso 1 1 calc R .
H11B H 0.8152 1.1969 0.0378 0.069 Uiso 1 1 calc R .
C12 C 0.78222(13) 1.09119(13) -0.03589(17) 0.0391(9) Uani 1 1 d . .
H12A H 0.7693 1.0634 -0.0566 0.047 Uiso 1 1 calc R .
H12B H 0.7567 1.1144 -0.0319 0.047 Uiso 1 1 calc R .
C13 C 0.86863(15) 1.12870(14) 0.1260(2) 0.0478(11) Uani 1 1 d . .
C14 C 0.79863(14) 1.10993(13) 0.07509(16) 0.0385(9) Uani 1 1 d . .
H14 H 0.7695 1.1292 0.0777 0.046 Uiso 1 1 calc R .
C15 C 0.80489(13) 1.07688(13) 0.13101(19) 0.0395(9) Uani 1 1 d . .
H15 H 0.7786 1.0803 0.1605 0.047 Uiso 1 1 calc R .
C16 C 0.79985(12) 1.03085(13) 0.04207(18) 0.0363(9) Uani 1 1 d . .
C17 C 0.86419(15) 1.07908(13) 0.21808(19) 0.0453(10) Uani 1 1 d . .
H17A H 0.8368 1.0820 0.2451 0.054 Uiso 1 1 calc R .
H17B H 0.8881 1.1017 0.2320 0.054 Uiso 1 1 calc R .
C18 C 0.79743(14) 0.98752(14) 0.13889(19) 0.0447(10) Uani 1 1 d . .
H18A H 0.7725 0.9938 0.1688 0.054 Uiso 1 1 calc R .
H18B H 0.7860 0.9628 0.1114 0.054 Uiso 1 1 calc R .
C19 C 0.92854(14) 1.02329(14) 0.24130(18) 0.0419(9) Uani 1 1 d . .
C20 C 0.85382(14) 0.98973(14) 0.22897(18) 0.0419(9) Uani 1 1 d . .
H20 H 0.8268 0.9950 0.2569 0.050 Uiso 1 1 calc R .
C21 C 0.88814(13) 0.95224(14) 0.25353(19) 0.0426(9) Uani 1 1 d . .
H21 H 0.8782 0.9403 0.2940 0.051 Uiso 1 1 calc R .
C22 C 0.85754(13) 0.92637(14) 0.16044(19) 0.0428(9) Uani 1 1 d . .
C23 C 1.02670(14) 1.04022(16) -0.2897(2) 0.0515(11) Uani 1 1 d . .
H23A H 1.0068 1.0134 -0.3014 0.062 Uiso 1 1 calc R .
H23B H 1.0377 1.0554 -0.3272 0.062 Uiso 1 1 calc R .
C24 C 1.09430(13) 1.13188(14) -0.2170(2) 0.0460(10) Uani 1 1 d . .
H24A H 1.1108 1.1538 -0.1898 0.055 Uiso 1 1 calc R .
H24B H 1.1010 1.1416 -0.2590 0.055 Uiso 1 1 calc R .
N1 N 1.04457(11) 1.13578(11) -0.20634(16) 0.0450(8) Uani 1 1 d . .
N2 N 0.97820(11) 1.16532(12) -0.16831(16) 0.0468(8) Uani 1 1 d . .
N3 N 0.99809(11) 1.07382(11) -0.25567(15) 0.0425(8) Uani 1 1 d . .
N4 N 0.93231(11) 1.10487(11) -0.21993(15) 0.0406(8) Uani 1 1 d . .
N5 N 0.91207(12) 1.17637(12) -0.09958(16) 0.0479(9) Uani 1 1 d . .
N6 N 0.86457(13) 1.17150(12) -0.02047(15) 0.0501(9) Uani 1 1 d . .
N7 N 0.86385(12) 1.11955(12) -0.15553(15) 0.0440(8) Uani 1 1 d . .
N8 N 0.81922(11) 1.11107(10) -0.07314(14) 0.0413(8) Uani 1 1 d . .
N9 N 0.84111(14) 1.13852(12) 0.07801(15) 0.0511(9) Uani 1 1 d . .
N10 N 0.85010(11) 1.09138(11) 0.15730(15) 0.0422(8) Uani 1 1 d . .
N11 N 0.79784(11) 1.07758(11) 0.02429(14) 0.0379(7) Uani 1 1 d . .
N12 N 0.80595(11) 1.03017(10) 0.10381(14) 0.0387(7) Uani 1 1 d . .
N13 N 0.88340(11) 1.03128(11) 0.22368(16) 0.0446(8) Uani 1 1 d . .
N14 N 0.93316(11) 0.97717(12) 0.25686(16) 0.0449(8) Uani 1 1 d . .
N15 N 0.83880(11) 0.97042(11) 0.17057(15) 0.0409(8) Uani 1 1 d . .
N16 N 0.88699(11) 0.91533(11) 0.20763(15) 0.0426(8) Uani 1 1 d . .
O1 O 1.04727(11) 1.18002(11) -0.11778(15) 0.0597(8) Uani 1 1 d . .
O2 O 0.94071(13) 1.19762(13) -0.00619(16) 0.0748(10) Uani 1 1 d . .
O3 O 0.90536(12) 1.14945(11) 0.14038(15) 0.0658(9) Uani 1 1 d . .
O4 O 0.96017(10) 1.05311(10) 0.24427(15) 0.0571(8) Uani 1 1 d . .
O5 O 0.93334(10) 1.02520(10) -0.24302(14) 0.0553(8) Uani 1 1 d . .
O6 O 0.82357(10) 1.04960(10) -0.14327(13) 0.0483(7) Uani 1 1 d . .
O7 O 0.79644(11) 0.99689(10) 0.00909(13) 0.0514(7) Uani 1 1 d . .
O8 O 0.84889(11) 0.90104(10) 0.11670(14) 0.0558(8) Uani 1 1 d . .

loop_
_atom_site_aniso_label
_atom_site_aniso_U_11
_atom_site_aniso_U_22
_atom_site_aniso_U_33
_atom_site_aniso_U_23
_atom_site_aniso_U_13
_atom_site_aniso_U_12
Cl1 0.322(6) 0.084(2) 0.081(2) 0.000 0.000 -0.119(3)
Cl2 0.1176(19) 0.142(3) 0.0567(14) 0.0580(19) -0.0202(14) -0.033(3)
Tb1 0.0464(7) 0.0536(7) 0.0531(8) 0.0019(5) -0.0072(5) 0.0024(5)
Tb2 0.0403(14) 0.0335(13) 0.0591(17) 0.000 0.000 0.0012(9)
O1W 0.164(12) 0.218(15) 0.252(18) -0.140(14) 0.010(12) 0.061(11)
O2W 0.132(10) 0.169(12) 0.265(18) 0.042(12) 0.006(11) 0.047(9)
C1 0.046(2) 0.039(2) 0.060(3) -0.004(2) -0.001(2) -0.0063(18)
C2 0.041(2) 0.046(2) 0.045(2) 0.0100(18) 0.0006(18) -0.0025(17)
C3 0.035(2) 0.053(2) 0.041(2) 0.0055(19) 0.0008(17) -0.0037(17)
C4 0.042(2) 0.049(2) 0.034(2) 0.0010(18) -0.0039(17) 0.0035(19)
C5 0.054(3) 0.043(2) 0.062(3) -0.014(2) 0.009(2) -0.017(2)
C6 0.035(2) 0.051(2) 0.035(2) -0.0015(17) -0.0013(16) 0.0022(17)
C7 0.066(3) 0.046(2) 0.047(3) -0.009(2) -0.004(2) 0.002(2)
C8 0.044(2) 0.036(2) 0.041(2) 0.0036(17) 0.0019(17) -0.0026(17)
C9 0.057(2) 0.036(2) 0.037(2) -0.0078(17) 0.0086(19) -0.0002(18)
C10 0.035(2) 0.042(2) 0.036(2) 0.0017(17) -0.0004(16) 0.0043(17)
C11 0.101(4) 0.033(2) 0.038(2) -0.0016(18) 0.012(2) -0.014(2)
C12 0.037(2) 0.041(2) 0.039(2) -0.0026(17) -0.0033(17) -0.0011(16)
C13 0.052(3) 0.042(2) 0.050(3) -0.0150(19) 0.015(2) -0.0101(19)
C14 0.046(2) 0.038(2) 0.031(2) -0.0054(16) 0.0064(17) 0.0006(17)
C15 0.037(2) 0.036(2) 0.045(2) -0.0044(17) 0.0076(17) -0.0022(16)
C16 0.0274(18) 0.037(2) 0.045(2) -0.0039(18) 0.0008(16) -0.0030(15)
C17 0.053(2) 0.032(2) 0.051(3) -0.0071(18) -0.0049(19) -0.0051(18)
C18 0.042(2) 0.046(2) 0.046(2) 0.0006(18) -0.0018(18) -0.0066(18)
C19 0.038(2) 0.049(2) 0.039(2) -0.0101(18) 0.0006(17) -0.0027(18)
C20 0.039(2) 0.045(2) 0.042(2) -0.0083(18) 0.0027(17) -0.0029(17)
C21 0.037(2) 0.048(2) 0.042(2) -0.0041(18) 0.0047(17) 0.0020(17)
C22 0.039(2) 0.048(2) 0.042(2) 0.0000(19) 0.0042(18) -0.0101(18)
C23 0.044(2) 0.063(3) 0.048(3) -0.015(2) -0.0054(19) 0.002(2)
C24 0.038(2) 0.035(2) 0.064(3) 0.0004(19) -0.0016(19) -0.0037(17)
N1 0.0409(18) 0.0439(19) 0.050(2) -0.0079(16) -0.0033(15) -0.0053(15)
N2 0.0400(19) 0.0452(19) 0.055(2) -0.0164(16) 0.0005(16) -0.0030(15)
N3 0.0370(18) 0.0431(19) 0.047(2) -0.0077(15) 0.0044(15) -0.0027(14)
N4 0.0364(17) 0.0409(18) 0.0444(19) -0.0026(15) 0.0030(14) -0.0047(14)
N5 0.047(2) 0.048(2) 0.049(2) -0.0073(16) -0.0032(16) -0.0017(15)
N6 0.070(2) 0.0447(19) 0.0359(19) -0.0039(15) 0.0043(17) -0.0159(17)
N7 0.0473(19) 0.0465(19) 0.0382(19) -0.0045(15) 0.0037(15) -0.0018(15)
N8 0.052(2) 0.0330(17) 0.0385(19) -0.0037(14) 0.0070(15) -0.0018(14)
N9 0.072(2) 0.044(2) 0.037(2) -0.0019(15) -0.0020(18) -0.0211(17)
N10 0.0421(18) 0.0446(19) 0.0399(19) -0.0042(15) 0.0001(14) -0.0097(15)
N11 0.0415(18) 0.0418(18) 0.0305(17) -0.0038(14) 0.0030(13) -0.0049(14)
N12 0.0436(18) 0.0365(17) 0.0359(18) -0.0036(14) -0.0006(14) -0.0011(14)
N13 0.0388(18) 0.0440(19) 0.051(2) -0.0018(15) -0.0092(15) -0.0038(14)
N14 0.0357(18) 0.046(2) 0.052(2) -0.0026(16) -0.0065(15) -0.0034(15)
N15 0.0438(18) 0.0376(18) 0.0412(19) -0.0015(14) -0.0063(15) 0.0011(14)
N16 0.0373(17) 0.0438(18) 0.047(2) -0.0020(15) -0.0032(15) -0.0008(14)
O1 0.0551(18) 0.0575(19) 0.066(2) -0.0184(16) -0.0110(16) -0.0072(14)
O2 0.079(2) 0.081(2) 0.064(2) -0.0191(18) -0.0208(19) -0.0112(19)
O3 0.071(2) 0.064(2) 0.062(2) -0.0089(16) 0.0017(17) -0.0295(17)
O4 0.0445(17) 0.0546(18) 0.072(2) -0.0110(15) 0.0017(14) -0.0103(14)
O5 0.0470(16) 0.0485(17) 0.070(2) -0.0122(15) 0.0008(15) -0.0120(14)
O6 0.0530(17) 0.0413(16) 0.0505(17) -0.0076(13) 0.0052(13) -0.0029(13)
O7 0.0665(19) 0.0386(16) 0.0490(18) -0.0097(13) -0.0042(14) -0.0011(13)
O8 0.066(2) 0.0510(18) 0.0505(19) -0.0128(14) -0.0082(15) 0.0016(14)

loop_
_atom_type_symbol
_atom_type_description
_atom_type_scat_dispersion_real
_atom_type_scat_dispersion_imag
_atom_type_scat_source
C C 0.0033 0.0016 'International Tables Vol C Tables 4.2.6.8 and 6.1.1.4'
H H 0.0000 0.0000 'International Tables Vol C Tables 4.2.6.8 and 6.1.1.4'
N N 0.0061 0.0033 'International Tables Vol C Tables 4.2.6.8 and 6.1.1.4'
O O 0.0106 0.0060 'International Tables Vol C Tables 4.2.6.8 and 6.1.1.4'
Tb Tb -0.1723 4.1537 'International Tables Vol C Tables 4.2.6.8 and 6.1.1.4'
Cl Cl 0.1484 0.1585 'International Tables Vol C Tables 4.2.6.8 and 6.1.1.4'

loop_
_geom_angle_atom_site_label_1
_geom_angle_atom_site_label_2
_geom_angle_atom_site_label_3
_geom_angle
_geom_angle_site_symmetry_1
_geom_angle_site_symmetry_3
Cl2 Cl1 Cl2 53.42(19) 15_574 12_865
Cl2 Cl1 Cl2 35.25(11) 15_574 .
Cl2 Cl1 Cl2 35.25(11) 12_865 .
Cl2 Cl1 Cl2 35.25(11) 15_574 6_674
Cl2 Cl1 Cl2 35.25(11) 12_865 6_674
Cl2 Cl1 Cl2 47.82(13) . 6_674
Cl2 Cl2 Cl2 88.01(7) 12_865 15_574
Cl2 Cl2 Cl2 46.00(4) 12_865 6_674
Cl2 Cl2 Cl2 46.00(4) 15_574 6_674
Cl2 Cl2 Cl1 81.62(16) 12_865 15_574
Cl2 Cl2 Cl1 81.62(16) 15_574 15_574
Cl2 Cl2 Cl1 63.29(10) 6_674 15_574
Cl2 Cl2 Cl1 63.13(19) 12_865 .
Cl2 Cl2 Cl1 63.13(18) 15_574 .
Cl2 Cl2 Cl1 66.09(7) 6_674 .
Cl1 Cl2 Cl1 129.38(16) 15_574 .
O2W Tb1 O2 87.3(5) . .
O2W Tb1 O1W 85.2(7) . 12_866
O2 Tb1 O1W 164.6(3) . 12_866
O2W Tb1 O3 72.1(4) . .
O2 Tb1 O3 95.96(12) . .
O1W Tb1 O3 68.9(3) 12_866 .
O2W Tb1 O1W 139.4(6) . .
O2 Tb1 O1W 64.6(3) . .
O1W Tb1 O1W 128.3(5) 12_866 .
O3 Tb1 O1W 135.9(4) . .
O2W Tb1 Tb1 65.6(5) . 12_866
O2 Tb1 Tb1 127.35(11) . 12_866
O1W Tb1 Tb1 60.8(4) 12_866 12_866
O3 Tb1 Tb1 114.98(11) . 12_866
O1W Tb1 Tb1 107.7(4) . 12_866
O2W Tb1 Tb1 144.4(5) . 15_575
O2 Tb1 Tb1 122.15(11) . 15_575
O1W Tb1 Tb1 70.1(4) 12_866 15_575
O3 Tb1 Tb1 118.77(10) . 15_575
O1W Tb1 Tb1 58.2(3) . 15_575
Tb1 Tb1 Tb1 79.84(4) 12_866 15_575
O2W Tb1 O2W 144.5(2) . 15_575
O2 Tb1 O2W 109.8(4) . 15_575
O1W Tb1 O2W 70.2(6) 12_866 15_575
O3 Tb1 O2W 75.3(3) . 15_575
O1W Tb1 O2W 75.4(5) . 15_575
Tb1 Tb1 O2W 118.5(3) 12_866 15_575
Tb1 Tb1 O2W 48.9(3) 15_575 15_575
O2W Tb1 O1W 68.6(5) . 6_674
O2 Tb1 O1W 74.9(4) . 6_674
O1W Tb1 O1W 114.5(7) 12_866 6_674
O3 Tb1 O1W 139.9(4) . 6_674
O1W Tb1 O1W 75.8(4) . 6_674
Tb1 Tb1 O1W 53.7(4) 12_866 6_674
Tb1 Tb1 O1W 98.1(4) 15_575 6_674
O2W Tb1 O1W 144.8(5) 15_575 6_674
O2W Tb1 Tb1 107.0(4) . 6_674
O2 Tb1 Tb1 104.81(9) . 6_674
O1W Tb1 Tb1 90.3(3) 12_866 6_674
O3 Tb1 Tb1 159.18(8) . 6_674
O1W Tb1 Tb1 57.9(4) . 6_674
Tb1 Tb1 Tb1 50.08(2) 12_866 6_674
Tb1 Tb1 Tb1 50.08(2) 15_575 6_674
O2W Tb1 Tb1 98.6(3) 15_575 6_674
O1W Tb1 Tb1 48.3(4) 6_674 6_674
O1W Tb2 O1W 159.4(12) 6_674 .
O1W Tb2 O2 96.3(7) 6_674 .
O1W Tb2 O2 73.3(5) . .
O1W Tb2 O2 73.3(5) 6_674 6_674
O1W Tb2 O2 96.3(7) . 6_674
O2 Tb2 O2 120.4(2) . 6_674
O1W Tb2 Tb2 100.3(6) 6_674 15_575
O1W Tb2 Tb2 100.3(6) . 15_575
O2 Tb2 Tb2 119.79(10) . 15_575
O2 Tb2 Tb2 119.79(10) 6_674 15_575
Tb2 O1W Tb1 78.3(7) . 15_575
Tb2 O1W Tb1 50.4(6) . .
Tb1 O1W Tb1 61.1(5) 15_575 .
Tb2 O1W Tb1 41.3(4) . 6_674
Tb1 O1W Tb1 56.2(4) 15_575 6_674
Tb1 O1W Tb1 73.8(5) . 6_674
Tb1 O2W Tb1 65.6(5) . 12_866
O1 C1 N2 125.8(4) . .
O1 C1 N1 125.9(4) . .
N2 C1 N1 108.3(4) . .
N3 C2 N1 114.6(3) . .
N3 C2 C3 103.7(3) . .
N1 C2 C3 103.1(3) . .
N3 C2 H2 111.6 . .
N1 C2 H2 111.6 . .
C3 C2 H2 111.6 . .
N2 C3 N4 114.0(3) . .
N2 C3 C2 103.6(3) . .
N4 C3 C2 102.6(3) . .
N2 C3 H3 112.0 . .
N4 C3 H3 112.0 . .
C2 C3 H3 112.0 . .
O5 C4 N3 126.0(4) . .
O5 C4 N4 126.0(4) . .
N3 C4 N4 107.9(3) . .
N5 C5 N2 112.8(3) . .
N5 C5 H5A 109.0 . .
N2 C5 H5A 109.0 . .
N5 C5 H5B 109.0 . .
N2 C5 H5B 109.0 . .
H5A C5 H5B 107.8 . .
N7 C6 N4 113.8(3) . .
N7 C6 H6A 108.8 . .
N4 C6 H6A 108.8 . .
N7 C6 H6B 108.8 . .
N4 C6 H6B 108.8 . .
H6A C6 H6B 107.7 . .
O2 C7 N6 126.5(4) . .
O2 C7 N5 124.2(4) . .
N6 C7 N5 109.2(4) . .
N7 C8 N5 113.6(3) . .
N7 C8 C9 104.0(3) . .
N5 C8 C9 104.1(3) . .
N7 C8 H8 111.5 . .
N5 C8 H8 111.5 . .
C9 C8 H8 111.5 . .
N8 C9 N6 114.4(3) . .
N8 C9 C8 103.7(3) . .
N6 C9 C8 102.6(3) . .
N8 C9 H9 111.9 . .
N6 C9 H9 111.9 . .
C8 C9 H9 111.9 . .
O6 C10 N7 125.6(4) . .
O6 C10 N8 127.1(4) . .
N7 C10 N8 107.3(3) . .
N9 C11 N6 112.3(3) . .
N9 C11 H11A 109.2 . .
N6 C11 H11A 109.2 . .
N9 C11 H11B 109.2 . .
N6 C11 H11B 109.2 . .
H11A C11 H11B 107.9 . .
N8 C12 N11 113.5(3) . .
N8 C12 H12A 108.9 . .
N11 C12 H12A 108.9 . .
N8 C12 H12B 108.9 . .
N11 C12 H12B 108.9 . .
H12A C12 H12B 107.7 . .
O3 C13 N9 126.3(4) . .
O3 C13 N10 124.3(4) . .
N9 C13 N10 109.4(4) . .
N11 C14 N9 113.6(3) . .
N11 C14 C15 103.3(3) . .
N9 C14 C15 101.9(3) . .
N11 C14 H14 112.4 . .
N9 C14 H14 112.4 . .
C15 C14 H14 112.4 . .
N12 C15 N10 113.6(3) . .
N12 C15 C14 103.1(3) . .
N10 C15 C14 104.0(3) . .
N12 C15 H15 111.8 . .
N10 C15 H15 111.8 . .
C14 C15 H15 111.8 . .
O7 C16 N12 126.4(4) . .
O7 C16 N11 126.2(4) . .
N12 C16 N11 107.4(3) . .
N10 C17 N13 113.9(3) . .
N10 C17 H17A 108.8 . .
N13 C17 H17A 108.8 . .
N10 C17 H17B 108.8 . .
N13 C17 H17B 108.8 . .
H17A C17 H17B 107.7 . .
N15 C18 N12 113.5(3) . .
N15 C18 H18A 108.9 . .
N12 C18 H18A 108.9 . .
N15 C18 H18B 108.9 . .
N12 C18 H18B 108.9 . .
H18A C18 H18B 107.7 . .
O4 C19 N13 125.9(4) . .
O4 C19 N14 125.2(4) . .
N13 C19 N14 108.9(3) . .
N13 C20 N15 113.8(3) . .
N13 C20 C21 102.9(3) . .
N15 C20 C21 103.5(3) . .
N13 C20 H20 112.0 . .
N15 C20 H20 112.0 . .
C21 C20 H20 112.0 . .
N16 C21 N14 113.7(3) . .
N16 C21 C20 103.9(3) . .
N14 C21 C20 103.6(3) . .
N16 C21 H21 111.7 . .
N14 C21 H21 111.7 . .
C20 C21 H21 111.7 . .
O8 C22 N16 125.7(4) . .
O8 C22 N15 125.6(4) . .
N16 C22 N15 108.7(3) . .
N14 C23 N3 114.1(3) 9_775 .
N14 C23 H23A 108.7 9_775 .
N3 C23 H23A 108.7 . .
N14 C23 H23B 108.7 9_775 .
N3 C23 H23B 108.7 . .
H23A C23 H23B 107.6 . .
N1 C24 N16 114.0(3) . 9_775
N1 C24 H24A 108.8 . .
N16 C24 H24A 108.8 9_775 .
N1 C24 H24B 108.8 . .
N16 C24 H24B 108.8 9_775 .
H24A C24 H24B 107.7 . .
C1 N1 C24 123.2(3) . .
C1 N1 C2 111.6(3) . .
C24 N1 C2 123.2(3) . .
C1 N2 C3 113.0(3) . .
C1 N2 C5 122.2(3) . .
C3 N2 C5 121.4(3) . .
C4 N3 C2 112.6(3) . .
C4 N3 C23 121.6(3) . .
C2 N3 C23 123.3(3) . .
C4 N4 C3 112.8(3) . .
C4 N4 C6 121.5(3) . .
C3 N4 C6 121.5(3) . .
C7 N5 C5 121.4(4) . .
C7 N5 C8 110.6(3) . .
C5 N5 C8 121.6(3) . .
C7 N6 C9 112.9(3) . .
C7 N6 C11 123.5(4) . .
C9 N6 C11 121.8(4) . .
C10 N7 C8 112.1(3) . .
C10 N7 C6 122.0(3) . .
C8 N7 C6 124.3(3) . .
C10 N8 C9 112.3(3) . .
C10 N8 C12 121.4(3) . .
C9 N8 C12 123.9(3) . .
C13 N9 C14 113.7(3) . .
C13 N9 C11 123.2(4) . .
C14 N9 C11 121.2(4) . .
C13 N10 C17 123.3(3) . .
C13 N10 C15 110.8(3) . .
C17 N10 C15 122.8(3) . .
C16 N11 C14 112.9(3) . .
C16 N11 C12 121.8(3) . .
C14 N11 C12 122.8(3) . .
C16 N12 C15 113.1(3) . .
C16 N12 C18 121.1(3) . .
C15 N12 C18 122.5(3) . .
C19 N13 C20 112.8(3) . .
C19 N13 C17 121.9(3) . .
C20 N13 C17 122.9(3) . .
C19 N14 C23 122.3(3) . 9_775
C19 N14 C21 111.7(3) . .
C23 N14 C21 123.5(3) 9_775 .
C22 N15 C18 122.7(3) . .
C22 N15 C20 111.7(3) . .
C18 N15 C20 122.3(3) . .
C22 N16 C21 112.0(3) . .
C22 N16 C24 122.7(3) . 9_775
C21 N16 C24 123.8(3) . 9_775
C7 O2 Tb1 140.5(3) . .
C7 O2 Tb2 164.3(3) . .
Tb1 O2 Tb2 45.25(8) . .
C13 O3 Tb1 140.2(3) . .

loop_
_geom_bond_atom_site_label_1
_geom_bond_atom_site_label_2
_geom_bond_distance
_geom_bond_site_symmetry_2
Cl1 Cl2 2.202(4) 15_574
Cl1 Cl2 2.202(4) 12_865
Cl1 Cl2 2.442(4) .
Cl1 Cl2 2.442(4) 6_674
Cl2 Cl2 1.425(5) 12_865
Cl2 Cl2 1.425(5) 15_574
Cl2 Cl2 1.980(6) 6_674
Cl2 Cl1 2.202(4) 15_574
Tb1 O2W 2.079(13) .
Tb1 O2 2.435(4) .
Tb1 O1W 2.440(18) 12_866
Tb1 O3 2.455(3) .
Tb1 O1W 2.51(2) .
Tb1 Tb1 2.5133(18) 12_866
Tb1 Tb1 2.5133(18) 15_575
Tb1 O2W 2.513(17) 15_575
Tb1 O1W 2.846(16) 6_674
Tb1 Tb1 3.226(2) 6_674
Tb2 O1W 1.676(15) 6_674
Tb2 O1W 1.676(15) .
Tb2 O2 2.581(4) .
Tb2 O2 2.581(4) 6_674
Tb2 Tb2 3.191(5) 15_575
O1W Tb1 2.440(18) 15_575
O1W Tb1 2.846(16) 6_674
O2W Tb1 2.513(17) 12_866
C1 O1 1.213(5) .
C1 N2 1.355(5) .
C1 N1 1.383(5) .
C2 N3 1.438(5) .
C2 N1 1.467(5) .
C2 C3 1.546(6) .
C2 H2 0.9900 .
C3 N2 1.448(5) .
C3 N4 1.448(5) .
C3 H3 0.9900 .
C4 O5 1.230(5) .
C4 N3 1.361(5) .
C4 N4 1.364(5) .
C5 N5 1.441(5) .
C5 N2 1.468(5) .
C5 H5A 0.9800 .
C5 H5B 0.9800 .
C6 N7 1.450(5) .
C6 N4 1.457(5) .
C6 H6A 0.9800 .
C6 H6B 0.9800 .
C7 O2 1.230(5) .
C7 N6 1.345(6) .
C7 N5 1.353(6) .
C8 N7 1.450(5) .
C8 N5 1.467(5) .
C8 C9 1.524(5) .
C8 H8 0.9900 .
C9 N8 1.442(5) .
C9 N6 1.451(5) .
C9 H9 0.9900 .
C10 O6 1.215(4) .
C10 N7 1.371(5) .
C10 N8 1.382(5) .
C11 N9 1.464(5) .
C11 N6 1.480(5) .
C11 H11A 0.9800 .
C11 H11B 0.9800 .
C12 N8 1.443(5) .
C12 N11 1.444(5) .
C12 H12A 0.9800 .
C12 H12B 0.9800 .
C13 O3 1.235(5) .
C13 N9 1.339(6) .
C13 N10 1.365(5) .
C14 N11 1.442(5) .
C14 N9 1.451(5) .
C14 C15 1.553(6) .
C14 H14 0.9900 .
C15 N12 1.451(5) .
C15 N10 1.463(5) .
C15 H15 0.9900 .
C16 O7 1.207(4) .
C16 N12 1.365(5) .
C16 N11 1.381(5) .
C17 N10 1.434(5) .
C17 N13 1.464(5) .
C17 H17A 0.9800 .
C17 H17B 0.9800 .
C18 N15 1.445(5) .
C18 N12 1.452(5) .
C18 H18A 0.9800 .
C18 H18B 0.9800 .
C19 O4 1.232(5) .
C19 N13 1.354(5) .
C19 N14 1.356(5) .
C20 N13 1.449(5) .
C20 N15 1.456(5) .
C20 C21 1.537(6) .
C20 H20 0.9900 .
C21 N16 1.451(5) .
C21 N14 1.459(5) .
C21 H21 0.9900 .
C22 O8 1.223(5) .
C22 N16 1.365(5) .
C22 N15 1.373(5) .
C23 N14 1.433(5) 9_775
C23 N3 1.455(5) .
C23 H23A 0.9800 .
C23 H23B 0.9800 .
C24 N1 1.431(5) .
C24 N16 1.452(5) 9_775
C24 H24A 0.9800 .
C24 H24B 0.9800 .
N14 C23 1.433(5) 9_775
N16 C24 1.452(5) 9_775

loop_
_platon_squeeze_void_nr
_platon_squeeze_void_average_x
_platon_squeeze_void_average_y
_platon_squeeze_void_average_z
_platon_squeeze_void_volume
_platon_squeeze_void_count_electrons
_platon_squeeze_void_content
1 0.000 0.000 0.000 358 107 ' '
2 -0.003 -0.035 0.460 4382 1735 ' '
3 0.000 0.500 1.000 358 107 ' '
4 0.250 0.250 0.250 358 108 ' '
5 0.250 0.750 0.750 358 108 ' '
6 0.500 0.000 0.500 358 107 ' '
7 0.500 0.500 0.500 358 107 ' '
8 0.750 0.250 0.250 358 108 ' '
9 0.750 0.750 0.750 358 108 ' '
